data_9009567
loop_
_publ_author_name
'Schlatti, M.'
'Sahl, K.'
'Zemann, A.'
'Zemann, J.'

_publ_section_title
;
 Die kristallstruktur des polyhalits, K2Ca2Mg(SO4)4(H2O)2
;
_journal_name_full 'Tschermaks Mineralogische und Petrographische Mitteilungen'
_journal_page_first 75
_journal_page_last 86
_journal_volume 14
_journal_year 1970
_chemical_formula_sum 'Ca2 H4 K2 Mg O18 S4'
_chemical_name_mineral Polyhalite
_space_group_crystal_system triclinic
_space_group_IT_number 2
_space_group_name_Hall '-F 1'
_space_group_name_H-M_alt 'F -1'
_symmetry_space_group_name_H-M 'F -1'
_cell_angle_alpha 91.6
_cell_angle_beta 90.0
_cell_angle_gamma 91.9
_cell_formula_units_Z 4
_cell_length_a 11.69
_cell_length_b 16.330
_cell_length_c 7.60
_cell_volume 1449.459
_database_code_amcsd 0015636
_exptl_crystal_density_diffrn 2.763
_cod_depositor_comments
;
 Updating space group information.

 2018-06-13,
 Antanas Vaitkus
;
_cod_original_formula_sum 'K2 Ca2 Mg S4 O18 H4'
_cod_database_code 9009567

loop_
_space_group_symop_id
_space_group_symop_operation_xyz
1 x,y,z
2 x,1/2+y,1/2+z
3 1/2+x,y,1/2+z
4 1/2+x,1/2+y,z
5 -x,-y,-z
6 -x,1/2-y,1/2-z
7 1/2-x,-y,1/2-z
8 1/2-x,1/2-y,-z

loop_
_atom_site_label
_atom_site_fract_x
_atom_site_fract_y
_atom_site_fract_z
_atom_site_U_iso_or_equiv
_atom_site_type_symbol
_atom_site_attached_hydrogens
K 0.13189 0.28615 0.63004 0.01646 K 0
Ca 0.11914 0.37120 0.12619 0.01013 Ca 0
Mg 0.00000 0.00000 0.00000 0.00950 Mg 0
S1 0.12582 0.07054 0.63225 0.00823 S 0
S2 0.12061 0.17896 0.11415 0.00861 S 0
O1 0.02782 0.12014 0.59472 0.01900 O 0
O2 0.22760 0.12428 0.66306 0.01317 O 0
O3 0.10304 0.01950 0.78843 0.01431 O 0
O4 0.14787 0.01101 0.48555 0.01710 O 0
O5 0.13167 0.22955 0.27763 0.01710 O 0
O6 0.09617 0.23414 0.96862 0.01697 O 0
O7 0.02245 0.11814 0.13130 0.01558 O 0
O8 0.22550 0.13457 0.08081 0.01431 O 0
Wat9 0.13515 0.45748 0.63492 0.01343 O 2

loop_
_cod_changelog_entry_id
_cod_changelog_entry_author
_cod_changelog_entry_date
_cod_changelog_entry_text
1
;cod-tools version 3.8.0
Id: cif_guess_AMCSD_atom_types 9574 2023-05-10 09:00:05Z saulius
;
2023-05-10T18:51:56+03:00
;Derived atom types and hydrogen counts
from atom names that follow the AMCSD naming convention
(Wat == water, O-H == hydroxyl).
;

loop_
_cod_related_entry_id
_cod_related_entry_database
_cod_related_entry_code
1 AMCSD 0015636
